data_7237431
loop_
_publ_author_name
'Zhang, Kai'
'Sun, Qikun'
'Tang, Liangliang'
'Wang, Yanhui'
'Fan, Xiaojing'
'Liu, Linxi'
'Xue, Shanfeng'
'Yang, Wenjun'

_publ_section_title
;
 Cyclic boron esterification: screening organic room temperature
 phosphorescent and mechanoluminescent materials
;
_journal_issue 32
_journal_name_full 'Journal of Materials Chemistry C'
_journal_page_first 8733
_journal_paper_doi 10.1039/C8TC02938E
_journal_volume 6
_journal_year 2018
_chemical_formula_sum 'C20 H16 B N O2'
_chemical_formula_weight 313.15
_chemical_name_systematic EE
_space_group_IT_number 9
_space_group_name_Hall 'C -2yc'
_space_group_name_H-M_alt 'C 1 c 1'
_symmetry_cell_setting monoclinic
_symmetry_space_group_name_H-M 'C 1 c 1'
_atom_sites_solution_hydrogens geom
_atom_sites_solution_primary direct
_atom_sites_solution_secondary difmap
_audit_creation_method SHELXL-97
_audit_update_record
;
2018-06-11 deposited with the CCDC.
2018-07-23 downloaded from the CCDC.
;
_cell_angle_alpha 90.00
_cell_angle_beta 119.872(17)
_cell_angle_gamma 90.00
_cell_formula_units_Z 4
_cell_length_a 10.1937(12)
_cell_length_b 24.9479(16)
_cell_length_c 7.566(2)
_cell_measurement_reflns_used 1128
_cell_measurement_temperature 296(2)
_cell_measurement_theta_max 22.98
_cell_measurement_theta_min 2.91
_cell_volume 1668.5(6)
_computing_cell_refinement 'Bruker SAINT'
_computing_data_collection 'Bruker APEX2'
_computing_data_reduction 'Bruker SAINT'
_computing_molecular_graphics 'Bruker SHELXTL'
_computing_publication_material 'Bruker SHELXTL'
_computing_structure_refinement 'SHELXL-97 (Sheldrick, 2008)'
_computing_structure_solution 'SHELXS-97 (Sheldrick, 2008)'
_diffrn_ambient_temperature 296(2)
_diffrn_measured_fraction_theta_full 0.996
_diffrn_measured_fraction_theta_max 0.996
_diffrn_measurement_device_type 'Bruker APEX-II CCD'
_diffrn_measurement_method '\f and \w scans'
_diffrn_radiation_monochromator graphite
_diffrn_radiation_source 'fine-focus sealed tube'
_diffrn_radiation_type MoK\a
_diffrn_radiation_wavelength 0.71073
_diffrn_reflns_av_R_equivalents 0.0376
_diffrn_reflns_av_sigmaI/netI 0.0607
_diffrn_reflns_limit_h_max 12
_diffrn_reflns_limit_h_min -12
_diffrn_reflns_limit_k_max 29
_diffrn_reflns_limit_k_min -19
_diffrn_reflns_limit_l_max 8
_diffrn_reflns_limit_l_min -8
_diffrn_reflns_number 4093
_diffrn_reflns_theta_full 24.99
_diffrn_reflns_theta_max 24.99
_diffrn_reflns_theta_min 1.63
_exptl_absorpt_coefficient_mu 0.079
_exptl_absorpt_correction_T_max 0.9858
_exptl_absorpt_correction_T_min 0.9797
_exptl_absorpt_correction_type multi-scan
_exptl_absorpt_process_details SADABS
_exptl_crystal_colour colorless
_exptl_crystal_density_diffrn 1.247
_exptl_crystal_density_method 'not measured'
_exptl_crystal_description block
_exptl_crystal_F_000 656
_exptl_crystal_size_max 0.26
_exptl_crystal_size_mid 0.21
_exptl_crystal_size_min 0.18
_refine_diff_density_max 0.148
_refine_diff_density_min -0.132
_refine_diff_density_rms 0.037
_refine_ls_extinction_coef 0.0179(16)
_refine_ls_extinction_expression Fc^*^=kFc[1+0.001xFc^2^\l^3^/sin(2\q)]^-1/4^
_refine_ls_extinction_method SHELXL
_refine_ls_goodness_of_fit_ref 1.036
_refine_ls_hydrogen_treatment mixed
_refine_ls_matrix_type full
_refine_ls_number_parameters 218
_refine_ls_number_reflns 2693
_refine_ls_number_restraints 2
_refine_ls_restrained_S_all 1.035
_refine_ls_R_factor_all 0.0707
_refine_ls_R_factor_gt 0.0504
_refine_ls_shift/su_max 0.000
_refine_ls_shift/su_mean 0.000
_refine_ls_structure_factor_coef Fsqd
_refine_ls_weighting_details 'calc w=1/[\s^2^(Fo^2^)+(0.0500P)^2^+0.2000P] where P=(Fo^2^+2Fc^2^)/3'
_refine_ls_weighting_scheme calc
_refine_ls_wR_factor_gt 0.1122
_refine_ls_wR_factor_ref 0.1219
_reflns_number_gt 1941
_reflns_number_total 2693
_reflns_threshold_expression >2sigma(I)
_cod_data_source_file c8tc02938e3.cif
_cod_data_source_block a
_cod_depositor_comments
;
The following automatic conversions were performed:

data item '_exptl_absorpt_correction_type' value 'Multi-scan' was
changed to 'multi-scan' in accordance with the
/home/saulius/struct/COD-crude-data/automatic-downloads/DataCite-retrospective/RSC/depositions/lib/dictionaries/cif_core.dic
dictionary named 'cif_core.dic' version 2.4.2 last updated on
2011-04-26.

data item '_symmetry_cell_setting' value 'Monoclinic' was changed to
'monoclinic' in accordance with the
/home/saulius/struct/COD-crude-data/automatic-downloads/DataCite-retrospective/RSC/depositions/lib/dictionaries/cif_core.dic
dictionary named 'cif_core.dic' version 2.4.2 last updated on
2011-04-26.

Automatic conversion script
Id: cif_fix_values 6909 2019-04-08 15:41:33Z antanas 
;
_cod_original_cell_volume 1668.5(5)
_cod_original_sg_symbol_H-M 'Cc   '
_cod_database_code 7237431

loop_
_symmetry_equiv_pos_as_xyz
'x, y, z'
'x, -y, z+1/2'
'x+1/2, y+1/2, z'
'x+1/2, -y+1/2, z+1/2'

loop_
_atom_site_label
_atom_site_type_symbol
_atom_site_fract_x
_atom_site_fract_y
_atom_site_fract_z
_atom_site_U_iso_or_equiv
_atom_site_adp_type
_atom_site_occupancy
_atom_site_symmetry_multiplicity
_atom_site_calc_flag
_atom_site_refinement_flags
N1 N 0.0744(3) 0.88098(10) 0.9409(3) 0.0563(7) Uani 1 1 d .
O1 O -0.0565(3) 0.68809(10) 0.2771(4) 0.0916(9) Uani 1 1 d .
O2 O -0.1483(4) 0.75810(11) 0.0597(3) 0.0967(9) Uani 1 1 d .
B1 B -0.0803(5) 0.74124(16) 0.2563(6) 0.0620(10) Uani 1 1 d .
C1 C -0.1169(7) 0.6652(2) 0.0763(7) 0.1253(19) Uani 1 1 d .
H1A H -0.1984 0.6404 0.0481 0.150 Uiso 1 1 calc R
H1B H -0.0387 0.6461 0.0644 0.150 Uiso 1 1 calc R
C2 C -0.1746(6) 0.7120(2) -0.0689(6) 0.1024(15) Uani 1 1 d .
H2A H -0.1197 0.7152 -0.1426 0.123 Uiso 1 1 calc R
H2B H -0.2815 0.7080 -0.1662 0.123 Uiso 1 1 calc R
C3 C -0.0389(4) 0.77879(13) 0.4386(4) 0.0579(8) Uani 1 1 d .
C4 C 0.0443(4) 0.76054(14) 0.6382(5) 0.0664(9) Uani 1 1 d .
H4A H 0.0759 0.7250 0.6616 0.080 Uiso 1 1 calc R
C5 C 0.0815(4) 0.79368(13) 0.8030(4) 0.0623(9) Uani 1 1 d .
H5A H 0.1375 0.7804 0.9350 0.075 Uiso 1 1 calc R
C6 C 0.0356(3) 0.84621(12) 0.7717(4) 0.0516(8) Uani 1 1 d .
C7 C -0.0481(4) 0.86523(13) 0.5760(5) 0.0735(10) Uani 1 1 d .
H7A H -0.0806 0.9007 0.5537 0.088 Uiso 1 1 calc R
C8 C -0.0841(4) 0.83193(13) 0.4120(5) 0.0751(11) Uani 1 1 d .
H8A H -0.1401 0.8455 0.2805 0.090 Uiso 1 1 calc R
C9 C 0.2197(4) 0.89976(12) 1.0733(4) 0.0568(8) Uani 1 1 d .
C10 C 0.3553(4) 0.88759(14) 1.0811(5) 0.0686(9) Uani 1 1 d .
H10A H 0.3596 0.8634 0.9906 0.082 Uiso 1 1 calc R
C11 C 0.4826(5) 0.91280(18) 1.2281(6) 0.0898(13) Uani 1 1 d .
H11A H 0.5754 0.9051 1.2385 0.108 Uiso 1 1 calc R
C12 C 0.4768(6) 0.94933(19) 1.3611(6) 0.0968(16) Uani 1 1 d .
H12A H 0.5657 0.9657 1.4584 0.116 Uiso 1 1 calc R
C13 C 0.3439(6) 0.96202(15) 1.3531(5) 0.0851(13) Uani 1 1 d .
H13A H 0.3417 0.9870 1.4427 0.102 Uiso 1 1 calc R
C14 C 0.2113(4) 0.93684(12) 1.2083(4) 0.0614(9) Uani 1 1 d .
C15 C 0.0545(4) 0.94028(11) 1.1546(4) 0.0571(8) Uani 1 1 d .
C16 C -0.0259(4) 0.90554(11) 0.9899(4) 0.0520(8) Uani 1 1 d .
C17 C -0.1816(4) 0.89946(14) 0.8995(5) 0.0649(9) Uani 1 1 d .
H17A H -0.2346 0.8766 0.7892 0.078 Uiso 1 1 calc R
C18 C -0.2552(5) 0.92894(16) 0.9802(6) 0.0806(11) Uani 1 1 d .
H18A H -0.3595 0.9256 0.9226 0.097 Uiso 1 1 calc R
C19 C -0.1776(6) 0.96289(17) 1.1432(6) 0.0874(13) Uani 1 1 d .
H19A H -0.2301 0.9822 1.1933 0.105 Uiso 1 1 calc R
C20 C -0.0246(5) 0.96859(13) 1.2323(5) 0.0752(11) Uani 1 1 d .
H20A H 0.0270 0.9911 1.3441 0.090 Uiso 1 1 calc R

loop_
_atom_site_aniso_label
_atom_site_aniso_U_11
_atom_site_aniso_U_22
_atom_site_aniso_U_33
_atom_site_aniso_U_23
_atom_site_aniso_U_13
_atom_site_aniso_U_12
N1 0.0642(16) 0.0562(16) 0.0469(14) -0.0115(12) 0.0264(13) -0.0072(13)
O1 0.124(2) 0.0672(17) 0.0688(16) -0.0239(13) 0.0373(15) 0.0026(15)
O2 0.147(2) 0.0885(19) 0.0557(15) -0.0147(14) 0.0510(16) -0.0040(18)
B1 0.075(2) 0.056(2) 0.060(2) -0.0138(19) 0.037(2) -0.0069(19)
C1 0.162(5) 0.114(4) 0.086(3) -0.047(3) 0.050(3) 0.001(3)
C2 0.121(4) 0.121(4) 0.068(3) -0.040(3) 0.049(3) -0.017(3)
C3 0.070(2) 0.0561(19) 0.0484(17) -0.0072(14) 0.0298(16) -0.0023(16)
C4 0.080(2) 0.0505(18) 0.061(2) -0.0063(16) 0.0298(17) 0.0032(17)
C5 0.081(2) 0.0514(19) 0.0420(17) 0.0002(14) 0.0206(16) 0.0042(16)
C6 0.0620(18) 0.0532(18) 0.0422(17) -0.0081(14) 0.0278(15) -0.0047(14)
C7 0.112(3) 0.052(2) 0.0520(19) -0.0019(16) 0.0373(19) 0.0137(19)
C8 0.107(3) 0.065(2) 0.0418(17) 0.0015(16) 0.0290(18) 0.009(2)
C9 0.068(2) 0.0521(18) 0.0414(17) 0.0031(14) 0.0208(15) -0.0091(16)
C10 0.071(2) 0.072(2) 0.059(2) 0.0077(18) 0.0301(18) -0.0055(19)
C11 0.081(3) 0.093(3) 0.075(3) 0.018(3) 0.024(2) -0.019(2)
C12 0.086(3) 0.092(3) 0.069(3) 0.013(2) 0.005(2) -0.039(3)
C13 0.114(4) 0.058(2) 0.050(2) -0.0024(17) 0.015(2) -0.028(2)
C14 0.092(3) 0.0417(17) 0.0375(15) 0.0013(14) 0.0226(16) -0.0070(17)
C15 0.093(3) 0.0360(16) 0.0420(16) 0.0028(13) 0.0340(16) 0.0066(16)
C16 0.071(2) 0.0441(17) 0.0388(15) -0.0010(13) 0.0259(16) 0.0023(15)
C17 0.074(2) 0.063(2) 0.0552(18) 0.0029(16) 0.0301(18) 0.0064(17)
C18 0.092(3) 0.087(3) 0.072(2) 0.014(2) 0.047(2) 0.024(2)
C19 0.127(4) 0.082(3) 0.068(2) 0.014(2) 0.060(3) 0.046(3)
C20 0.128(4) 0.0465(19) 0.055(2) 0.0035(16) 0.048(2) 0.014(2)

loop_
_atom_type_symbol
_atom_type_description
_atom_type_scat_dispersion_real
_atom_type_scat_dispersion_imag
_atom_type_scat_source
C C 0.0033 0.0016 'International Tables Vol C Tables 4.2.6.8 and 6.1.1.4'
H H 0.0000 0.0000 'International Tables Vol C Tables 4.2.6.8 and 6.1.1.4'
B B 0.0013 0.0007 'International Tables Vol C Tables 4.2.6.8 and 6.1.1.4'
N N 0.0061 0.0033 'International Tables Vol C Tables 4.2.6.8 and 6.1.1.4'
O O 0.0106 0.0060 'International Tables Vol C Tables 4.2.6.8 and 6.1.1.4'

loop_
_geom_angle_atom_site_label_1
_geom_angle_atom_site_label_2
_geom_angle_atom_site_label_3
_geom_angle
C16 N1 C9 108.7(2)
C16 N1 C6 126.4(2)
C9 N1 C6 124.7(3)
B1 O1 C1 108.1(3)
B1 O2 C2 108.3(3)
O1 B1 O2 113.5(3)
O1 B1 C3 122.8(3)
O2 B1 C3 123.7(3)
O1 C1 C2 105.5(3)
O2 C2 C1 104.6(3)
C8 C3 C4 116.8(3)
C8 C3 B1 121.9(3)
C4 C3 B1 121.3(3)
C5 C4 C3 121.9(3)
C6 C5 C4 119.9(3)
C5 C6 C7 119.4(3)
C5 C6 N1 120.4(2)
C7 C6 N1 120.1(3)
C6 C7 C8 120.3(3)
C7 C8 C3 121.6(3)
C10 C9 N1 129.6(3)
C10 C9 C14 122.1(3)
N1 C9 C14 108.4(3)
C11 C10 C9 117.0(4)
C10 C11 C12 121.8(4)
C13 C12 C11 121.6(4)
C12 C13 C14 118.9(4)
C13 C14 C9 118.6(4)
C13 C14 C15 134.3(4)
C9 C14 C15 107.0(3)
C16 C15 C20 118.8(3)
C16 C15 C14 106.8(3)
C20 C15 C14 134.4(3)
C17 C16 N1 129.2(3)
C17 C16 C15 121.7(3)
N1 C16 C15 109.1(3)
C16 C17 C18 117.4(3)
C19 C18 C17 121.6(4)
C20 C19 C18 120.9(4)
C19 C20 C15 119.7(3)

loop_
_geom_bond_atom_site_label_1
_geom_bond_atom_site_label_2
_geom_bond_distance
N1 C16 1.391(4)
N1 C9 1.392(4)
N1 C6 1.430(3)
O1 B1 1.343(5)
O1 C1 1.444(4)
O2 B1 1.357(4)
O2 C2 1.442(4)
B1 C3 1.542(4)
C1 C2 1.508(6)
C3 C8 1.385(4)
C3 C4 1.390(4)
C4 C5 1.382(4)
C5 C6 1.372(4)
C6 C7 1.374(4)
C7 C8 1.382(4)
C9 C10 1.387(5)
C9 C14 1.412(4)
C10 C11 1.371(5)
C11 C12 1.380(6)
C12 C13 1.363(6)
C13 C14 1.396(5)
C14 C15 1.442(5)
C15 C16 1.399(4)
C15 C20 1.403(5)
C16 C17 1.389(4)
C17 C18 1.390(5)
C18 C19 1.376(6)
C19 C20 1.363(6)
